data_2011868
loop_
_publ_author_name
'Jameson, Geoffrey B.'
'Collman, James P.'
'Boulatov, Roman'

_publ_section_title
;Superimposed saddle and ruffled distortions of the porphyrin in
 iodo(pyridine-<i>N</i>)(5,10,15,20-tetraphenylporphyrinato-\k^4^<i>N</i>)rhodium(III)
 toluene solvate
;
_journal_issue 4
_journal_name_full 'Acta Crystallographica Section C'
_journal_page_first 406
_journal_page_last 408
_journal_paper_doi 10.1107/S0108270101001536
_journal_volume 57
_journal_year 2001
_chemical_formula_iupac '[Rh (C44 H28 N4) (C5 H5 N) I] , C7 H8'
_chemical_formula_moiety 'C49 H33 I N5 Rh , C7 H8'
_chemical_formula_sum 'C56 H41 I N5 Rh'
_chemical_formula_weight 1013.75
_chemical_name_systematic
;
iodo(pyridine-N)(5,10,15,20-tetraphenylporphyrinato-\k^4^N)rhodium(III)
toluene solvate
;
_space_group_IT_number 14
_symmetry_cell_setting monoclinic
_symmetry_space_group_name_Hall '-P 2yn'
_symmetry_space_group_name_H-M 'P 1 21/n 1'
_cell_angle_alpha 90
_cell_angle_beta 100.5600(10)
_cell_angle_gamma 90
_cell_formula_units_Z 4
_cell_length_a 13.3463(3)
_cell_length_b 23.46000(10)
_cell_length_c 14.5584(3)
_cell_measurement_reflns_used 5069
_cell_measurement_temperature 173.0(10)
_cell_measurement_theta_max 24.70
_cell_measurement_theta_min 1.43
_cell_volume 4481.09(14)
_computing_cell_refinement SMART
_computing_data_collection 'SMART (Siemens, 1995b)'
_computing_data_reduction 'SAINT (Siemens, 1995b)'
_computing_molecular_graphics SHELXL97
_computing_publication_material SHELXL97
_computing_structure_refinement 'SHELXL97 (Sheldrick, 1997)'
_computing_structure_solution 'SHELXS97 (Sheldrick, 1997)'
_diffrn_ambient_temperature 173.0(10)
_diffrn_measured_fraction_theta_full .990
_diffrn_measured_fraction_theta_max .990
_diffrn_measurement_device_type 'Siemens SMART CCD area-detector'
_diffrn_measurement_method w
_diffrn_radiation_monochromator graphite
_diffrn_radiation_source 'fine-focus sealed tube'
_diffrn_radiation_type MoK\a
_diffrn_radiation_wavelength .71070
_diffrn_reflns_av_R_equivalents .099
_diffrn_reflns_av_sigmaI/netI .115
_diffrn_reflns_limit_h_max 15
_diffrn_reflns_limit_h_min -15
_diffrn_reflns_limit_k_max 27
_diffrn_reflns_limit_k_min -20
_diffrn_reflns_limit_l_max 17
_diffrn_reflns_limit_l_min -17
_diffrn_reflns_number 20724
_diffrn_reflns_theta_full 24.70
_diffrn_reflns_theta_max 24.70
_diffrn_reflns_theta_min 1.67
_diffrn_standards_decay_% 0
_diffrn_standards_interval_count 0
_diffrn_standards_interval_time 0
_diffrn_standards_number 0
_exptl_absorpt_coefficient_mu 1.115
_exptl_absorpt_correction_T_max .97
_exptl_absorpt_correction_T_min .82
_exptl_absorpt_correction_type empirical
_exptl_absorpt_process_details '[SADABS (Sheldrick, 1996) and XPREP in SHELXTL (Siemens, 1995)]'
_exptl_crystal_colour brown-red
_exptl_crystal_density_diffrn 1.503
_exptl_crystal_density_method 'not measured'
_exptl_crystal_description plate
_exptl_crystal_F_000 2040
_exptl_crystal_size_max .20
_exptl_crystal_size_mid .11
_exptl_crystal_size_min .07
_refine_diff_density_max .64
_refine_diff_density_min -.76
_refine_ls_extinction_method none
_refine_ls_goodness_of_fit_ref 1.130
_refine_ls_hydrogen_treatment constr
_refine_ls_matrix_type full
_refine_ls_number_parameters 560
_refine_ls_number_reflns 7556
_refine_ls_number_restraints 360
_refine_ls_restrained_S_all 1.116
_refine_ls_R_factor_all .134
_refine_ls_R_factor_gt .070
_refine_ls_shift/su_max .001
_refine_ls_shift/su_mean .000
_refine_ls_structure_factor_coef Fsqd
_refine_ls_weighting_details 'calc w = 1/[\s^2^(Fo^2^)+(0.0107P)^2^+27.4982P] where P=(Fo^2^+2Fc^2^)/3'
_refine_ls_weighting_scheme calc
_refine_ls_wR_factor_ref .126
_reflns_number_gt 4849
_reflns_number_total 7556
_reflns_threshold_expression I>2\s(I)
_cod_data_source_file fg1606.cif
_cod_data_source_block I
_cod_depositor_comments
;
The following automatic conversions were performed:
'_symmetry_cell_setting' value 'Monoclinic' changed to 'monoclinic'
according to '/home/saulius/struct/CIF-dictionaries/cif_core.dic'
dictionary named 'cif_core.dic' version 2.4.1 from 2010-06-29.

Automatic conversion script
Id: cif_fix_enum 1527 2010-12-29 10:47:43Z saulius 

The following automatic conversions were performed:

'_symmetry_cell_setting' value 'Monoclinic' changed to 'monoclinic'
according to /home/saulius/struct/CIF-dictionaries/cif_core.dic
dictionary named 'cif_core.dic' version 2.4.1 from 2010-06-29.

Automatic conversion script
Id: cif_fix_values 1715 2011-07-08 13:25:40Z adriana 
;
_cod_original_cell_volume 4481.1(2)
_cod_original_sg_symbol_H-M 'P 21/n'
_cod_database_code 2011868
_cod_database_fobs_code 2011868

loop_
_symmetry_equiv_pos_as_xyz
'x, y, z'
'-x+1/2, y+1/2, -z+1/2'
'-x, -y, -z'
'x-1/2, -y-1/2, z-1/2'

loop_
_atom_site_label
_atom_site_fract_x
_atom_site_fract_y
_atom_site_fract_z
_atom_site_U_iso_or_equiv
_atom_site_adp_type
_atom_site_calc_flag
_atom_site_refinement_flags
_atom_site_occupancy
_atom_site_disorder_assembly
_atom_site_disorder_group
_atom_site_type_symbol
I1 .60874(4) .13635(2) .74910(4) .02776(16) Uani d . 1 . . I
Rh .67295(5) .20420(3) .89186(4) .02008(17) Uani d . 1 . . Rh
N1 .5840(5) .2695(3) .8317(4) .0223(16) Uani d U 1 . . N
N2 .7865(5) .2289(3) .8247(4) .0233(16) Uani d U 1 . . N
N3 .7622(4) .1402(3) .9534(4) .0208(15) Uani d U 1 . . N
N4 .5591(5) .1790(3) .9582(4) .0216(16) Uani d U 1 . . N
N5 .7321(5) .2578(3) 1.0045(5) .0259(17) Uani d U 1 . . N
C1 .4856(6) .2814(3) .8432(6) .024(2) Uani d U 1 . . C
C2 .4547(6) .3351(3) .7965(6) .032(2) Uani d U 1 . . C
H2A .3911 .3523 .7906 .039 Uiso calc R 1 . . H
C3 .5366(6) .3554(4) .7630(6) .034(2) Uani d U 1 . . C
H3 .5402 .3899 .7325 .040 Uiso calc R 1 . . H
C4 .6157(6) .3140(3) .7833(5) .0195(19) Uani d U 1 . . C
C5 .7121(6) .3188(3) .7557(6) .025(2) Uani d U 1 . . C
C6 .7865(6) .2763(3) .7711(5) .0214(19) Uani d U 1 . . C
C7 .8734(6) .2749(4) .7256(6) .029(2) Uani d U 1 . . C
H7 .8923 .3027 .6867 .035 Uiso calc R 1 . . H
C8 .9230(6) .2244(4) .7508(6) .030(2) Uani d U 1 . . C
H8 .9801 .2107 .7297 .036 Uiso calc R 1 . . H
C9 .8699(6) .1965(3) .8161(5) .0238(19) Uani d U 1 . . C
C10 .9012(6) .1474(3) .8631(5) .0225(19) Uani d U 1 . . C
C11 .8558(6) .1236(3) .9329(5) .0221(19) Uani d U 1 . . C
C12 .8963(6) .0791(3) .9968(5) .025(2) Uani d U 1 . . C
H12 .9586 .0608 .9991 .030 Uiso calc R 1 . . H
C13 .8277(6) .0683(3) 1.0534(6) .026(2) Uani d U 1 . . C
H13 .8345 .0417 1.1016 .031 Uiso calc R 1 . . H
C14 .7429(6) .1057(3) 1.0243(5) .0194(18) Uani d U 1 . . C
C15 .6502(6) .1019(3) 1.0550(5) .0202(19) Uani d U 1 . . C
C16 .5646(6) .1348(4) 1.0211(5) .0242(19) Uani d U 1 . . C
C17 .4652(6) .1274(3) 1.0464(5) .025(2) Uani d U 1 . . C
H17 .4479 .1003 1.0875 .030 Uiso calc R 1 . . H
C18 .4024(7) .1668(4) .9994(6) .031(2) Uani d U 1 . . C
H18 .3336 .1715 1.0014 .038 Uiso calc R 1 . . H
C19 .4613(6) .2005(3) .9450(6) .025(2) Uani d U 1 . . C
C20 .4264(6) .2488(3) .8922(6) .026(2) Uani d U 1 . . C
C21 .7351(6) .3723(4) .7090(6) .026(2) Uani d U 1 . . C
C22 .6854(6) .3869(3) .6202(6) .027(2) Uani d U 1 . . C
H22 .6373 .3625 .5866 .033 Uiso calc R 1 . . H
C23 .7083(7) .4393(4) .5811(6) .034(2) Uani d U 1 . . C
H23 .6751 .4495 .5215 .040 Uiso calc R 1 . . H
C24 .7797(6) .4753(4) .6309(6) .031(2) Uani d U 1 . . C
H24 .7937 .5101 .6054 .037 Uiso calc R 1 . . H
C25 .8298(6) .4602(4) .7170(6) .037(2) Uani d U 1 . . C
H25 .8788 .4844 .7497 .044 Uiso calc R 1 . . H
C26 .8088(6) .4089(4) .7569(6) .035(2) Uani d U 1 . . C
H26 .8440 .3989 .8159 .042 Uiso calc R 1 . . H
C31 .9898(6) .1154(3) .8383(6) .024(2) Uani d U 1 . . C
C32 1.0892(6) .1363(4) .8568(6) .032(2) Uani d U 1 . . C
H32 1.1032 .1707 .8882 .039 Uiso calc R 1 . . H
C33 1.1674(7) .1058(4) .8287(6) .035(2) Uani d U 1 . . C
H33 1.2335 .1200 .8411 .042 Uiso calc R 1 . . H
C34 1.1475(7) .0546(4) .7825(6) .038(2) Uani d U 1 . . C
H34 1.2000 .0345 .7632 .045 Uiso calc R 1 . . H
C35 1.0496(7) .0335(4) .7651(6) .044(3) Uani d U 1 . . C
H35 1.0359 -.0009 .7334 .053 Uiso calc R 1 . . H
C36 .9712(7) .0631(4) .7946(6) .035(2) Uani d U 1 . . C
H36 .9059 .0477 .7849 .042 Uiso calc R 1 . . H
C41 .6389(6) .0590(3) 1.1278(5) .0210(19) Uani d U 1 . . C
C42 .6034(6) .0044(3) 1.1022(6) .024(2) Uani d U 1 . . C
H42 .5933 -.0066 1.0399 .029 Uiso calc R 1 . . H
C43 .5828(6) -.0339(4) 1.1698(6) .028(2) Uani d U 1 . . C
H43 .5580 -.0701 1.1519 .034 Uiso calc R 1 . . H
C44 .5987(6) -.0188(4) 1.2621(6) .031(2) Uani d U 1 . . C
H44 .5841 -.0442 1.3069 .038 Uiso calc R 1 . . H
C45 .6363(7) .0340(4) 1.2875(6) .038(2) Uani d U 1 . . C
H45 .6482 .0445 1.3502 .046 Uiso calc R 1 . . H
C46 .6570(7) .0725(4) 1.2208(6) .033(2) Uani d U 1 . . C
H46 .6838 .1081 1.2398 .040 Uiso calc R 1 . . H
C51 .3211(7) .2694(4) .8976(7) .035(2) Uani d U 1 . . C
C52 .2472(6) .2736(4) .8176(7) .035(2) Uani d U 1 . . C
H52 .2626 .2633 .7601 .041 Uiso calc R 1 . . H
C53 .1495(8) .2932(4) .8229(8) .053(3) Uani d U 1 . . C
H53 .1011 .2972 .7685 .063 Uiso calc R 1 . . H
C54 .1251(8) .3062(4) .9054(9) .058(3) Uani d U 1 . . C
H54 .0590 .3177 .9079 .070 Uiso calc R 1 . . H
C55 .1951(9) .3029(5) .9855(9) .067(3) Uani d U 1 . . C
H55 .1773 .3127 1.0423 .080 Uiso calc R 1 . . H
C56 .2962(7) .2844(4) .9821(7) .047(3) Uani d U 1 . . C
H56 .3450 .2825 1.0366 .056 Uiso calc R 1 . . H
C61 .6734(7) .2933(4) 1.0406(6) .040(2) Uani d U 1 . . C
H61 .6039 .2936 1.0164 .048 Uiso calc R 1 . . H
C62 .7103(8) .3296(5) 1.1120(7) .054(3) Uani d U 1 . . C
H62 .6667 .3546 1.1349 .065 Uiso calc R 1 . . H
C63 .8133(9) .3289(4) 1.1500(7) .054(3) Uani d U 1 . . C
H63 .8407 .3531 1.1988 .065 Uiso calc R 1 . . H
C64 .8739(8) .2907(4) 1.1126(7) .050(3) Uani d U 1 . . C
H64 .9432 .2884 1.1369 .060 Uiso calc R 1 . . H
C65 .8320(7) .2565(4) 1.0400(6) .038(2) Uani d U 1 . . C
H65 .8737 .2316 1.0146 .045 Uiso calc R 1 . . H
C71 .525(3) .5703(16) .985(3) .26(3) Uiso d PD .50 A 1 C
H71C .4997 .6067 1.0010 .392 Uiso calc PR .50 A 1 H
H71B .5278 .5694 .9201 .392 Uiso calc PR .50 A 1 H
H71A .5918 .5642 1.0214 .392 Uiso calc PR .50 A 1 H
C72 .4554(17) .5246(12) 1.0070(18) .126(13) Uiso d PD .50 . 1 C
C73 .473(2) .4700(13) .983(2) .161(11) Uiso d PD .50 B 1 C
H73 .5270 .4614 .9536 .193 Uiso calc PR .50 B 1 H
C74 .410(2) .4290(13) 1.002(2) .181(13) Uiso d PD .50 B 1 C
H74 .4218 .3916 .9860 .217 Uiso calc PR .50 B 1 H
C75 .332(2) .4410(14) 1.0445(16) .199(19) Uiso d PD .50 B 1 C
H75 .2892 .4119 1.0574 .238 Uiso calc PR .50 B 1 H
C76 .315(2) .4946(15) 1.0681(17) .181(13) Uiso d PD .50 B 1 C
H76 .2605 .5033 1.0975 .217 Uiso calc PR .50 B 1 H
C77 .378(2) .5360(12) 1.0486(16) .161(11) Uiso d PD .50 B 1 C
H77 .3663 .5734 1.0648 .193 Uiso calc PR .50 B 1 H
C81 -.244(2) .4565(13) .9597(16) .173(17) Uiso d PD .50 C 2 C
H81A -.2892 .4873 .9385 .260 Uiso calc PR .50 C 2 H
H81B -.2591 .4413 1.0167 .260 Uiso calc PR .50 C 2 H
H81C -.2514 .4271 .9130 .260 Uiso calc PR .50 C 2 H
C82 -.1374(15) .4775(10) .9765(11) .116(11) Uiso d PD .50 . 2 C
C83 -.0604(17) .4406(9) 1.0062(14) .102(10) Uiso d PD .50 D 2 C
H83 -.0739 .4024 1.0160 .122 Uiso calc PR .50 D 2 H
C84 .0368(17) .4602(14) 1.0215(19) .129(7) Uiso d PD .50 D 2 C
H84 .0905 .4353 1.0419 .154 Uiso calc PR .50 D 2 H
C85 .0557(16) .5151(13) 1.007(2) .122(12) Uiso d PD .50 D 2 C
H85 .1226 .5282 1.0181 .147 Uiso calc PR .50 D 2 H
C86 -.022(2) .5518(12) .9776(18) .129(7) Uiso d PD .50 D 2 C
H86 -.0085 .5900 .9678 .154 Uiso calc PR .50 D 2 H
C87 -.1189(16) .5322(9) .9623(13) .100(10) Uiso d PD .50 D 2 C
H87 -.1727 .5570 .9418 .120 Uiso calc PR .50 D 2 H

loop_
_atom_site_aniso_label
_atom_site_aniso_U_11
_atom_site_aniso_U_22
_atom_site_aniso_U_33
_atom_site_aniso_U_12
_atom_site_aniso_U_13
_atom_site_aniso_U_23
I1 .0234(3) .0275(3) .0312(3) -.0032(3) .0020(2) -.0013(3)
Rh .0151(3) .0190(4) .0263(4) -.0001(3) .0042(3) .0023(3)
N1 .017(4) .023(4) .026(4) .003(3) .002(3) .004(3)
N2 .025(4) .021(4) .026(4) .003(3) .011(3) .000(3)
N3 .012(3) .025(4) .024(4) -.003(3) .000(3) .002(3)
N4 .015(3) .026(4) .022(4) .001(3) -.001(3) .000(3)
N5 .027(4) .021(4) .031(4) -.004(3) .008(3) .002(3)
C1 .023(4) .012(4) .040(5) .003(3) .009(4) .005(4)
C2 .024(5) .026(5) .047(5) .005(4) .007(4) .007(4)
C3 .034(5) .023(5) .043(5) -.002(4) .006(4) .010(4)
C4 .023(4) .015(4) .018(4) .007(3) .000(3) .003(3)
C5 .018(4) .024(4) .033(5) .003(4) .005(4) .006(4)
C6 .021(4) .018(4) .023(4) -.010(3) -.003(3) .003(3)
C7 .020(4) .032(5) .035(5) -.004(4) .008(4) .012(4)
C8 .026(5) .036(5) .029(5) .004(4) .007(4) .005(4)
C9 .026(4) .022(4) .025(4) .005(4) .008(4) -.005(4)
C10 .019(4) .020(4) .028(4) .002(3) .004(3) .011(4)
C11 .019(4) .020(4) .028(4) -.003(3) .006(4) .007(3)
C12 .018(4) .025(4) .031(5) .002(4) .002(4) .003(4)
C13 .019(4) .026(5) .031(5) .001(4) -.001(4) .006(4)
C14 .017(4) .027(4) .015(4) -.005(3) .003(3) -.002(3)
C15 .022(4) .016(4) .022(4) -.003(3) .000(3) -.003(3)
C16 .027(4) .024(4) .022(4) -.003(4) .007(3) .003(4)
C17 .029(4) .024(4) .024(4) .000(4) .013(4) .006(4)
C18 .026(5) .029(5) .042(5) .005(4) .013(4) .005(4)
C19 .028(4) .020(4) .029(4) .001(4) .008(4) -.003(4)
C20 .023(4) .025(5) .032(5) .003(4) .007(4) .001(4)
C21 .028(4) .027(5) .024(4) .003(4) .005(4) -.001(4)
C22 .024(4) .027(5) .033(5) .000(4) .008(4) .002(4)
C23 .041(5) .030(5) .031(5) .011(4) .008(4) .008(4)
C24 .028(5) .023(5) .043(5) .002(4) .010(4) .003(4)
C25 .026(5) .031(5) .052(6) -.010(4) .004(4) .006(4)
C26 .026(5) .033(5) .040(5) -.007(4) -.006(4) .008(4)
C31 .022(4) .022(4) .029(5) .004(4) .007(4) .012(4)
C32 .032(5) .029(5) .038(5) -.001(4) .011(4) .001(4)
C33 .023(5) .042(5) .043(5) -.001(4) .013(4) .008(4)
C34 .031(5) .045(6) .041(5) .013(4) .019(4) .019(4)
C35 .044(6) .040(5) .046(5) .003(5) .007(5) -.004(4)
C36 .027(5) .031(5) .049(5) .006(4) .012(4) -.004(4)
C41 .017(4) .023(4) .025(4) .001(3) .008(3) .002(4)
C42 .021(4) .031(5) .019(4) .001(4) .002(3) -.001(4)
C43 .025(4) .021(4) .043(5) -.004(4) .017(4) .012(4)
C44 .029(5) .034(5) .033(5) .008(4) .014(4) .011(4)
C45 .037(5) .050(6) .029(5) .009(4) .011(4) .001(4)
C46 .044(5) .030(5) .029(5) -.006(4) .013(4) .003(4)
C51 .030(5) .028(5) .050(6) .002(4) .019(4) .008(4)
C52 .020(4) .029(5) .054(5) .004(4) .005(4) .019(4)
C53 .041(5) .037(5) .077(7) .007(5) .001(5) .015(5)
C54 .035(5) .057(6) .088(7) .015(5) .025(5) .022(6)
C55 .071(7) .065(7) .078(7) .007(6) .047(6) .018(6)
C56 .043(5) .048(6) .053(6) .019(5) .016(5) .012(5)
C61 .043(5) .040(5) .037(5) -.007(5) .010(4) -.007(4)
C62 .060(6) .055(6) .046(6) .001(5) .004(5) -.011(5)
C63 .070(6) .045(6) .043(6) -.013(5) .001(5) -.015(5)
C64 .048(6) .050(6) .050(6) -.018(5) .001(5) -.004(5)
C65 .032(5) .036(5) .045(5) -.011(4) .004(4) -.005(4)

loop_
_atom_type_symbol
_atom_type_description
_atom_type_scat_dispersion_real
_atom_type_scat_dispersion_imag
_atom_type_scat_source
C C .0033 .0016 'International Tables Vol C Tables 4.2.6.8 and 6.1.1.4'
H H .0000 .0000 'International Tables Vol C Tables 4.2.6.8 and 6.1.1.4'
N N .0061 .0033 'International Tables Vol C Tables 4.2.6.8 and 6.1.1.4'
Rh Rh -1.1178 .9187 'International Tables Vol C Tables 4.2.6.8 and 6.1.1.4'
I I -.4742 1.8119 'International Tables Vol C Tables 4.2.6.8 and 6.1.1.4'

loop_
_geom_angle_atom_site_label_1
_geom_angle_atom_site_label_2
_geom_angle_atom_site_label_3
_geom_angle
_geom_angle_publ_flag
N3 Rh N2 89.7(2) y
N3 Rh N4 90.2(2) y
N2 Rh N4 179.5(3) y
N3 Rh N1 179.1(3) y
N2 Rh N1 90.3(3) y
N4 Rh N1 89.8(2) y
N3 Rh N5 89.5(3) y
N2 Rh N5 89.9(3) y
N4 Rh N5 90.6(2) y
N1 Rh N5 89.5(3) y
N3 Rh I1 88.89(18) y
N2 Rh I1 87.50(18) y
N4 Rh I1 92.04(18) y
N1 Rh I1 92.02(18) y
N5 Rh I1 176.97(19) y
C4 N1 C1 107.3(6) ?
C4 N1 Rh 125.8(5) ?
C1 N1 Rh 126.3(5) ?
C6 N2 C9 108.4(7) ?
C6 N2 Rh 126.0(5) ?
C9 N2 Rh 125.1(5) ?
C14 N3 C11 107.3(6) ?
C14 N3 Rh 126.5(5) ?
C11 N3 Rh 126.2(5) ?
C16 N4 C19 107.6(6) ?
C16 N4 Rh 125.6(5) ?
C19 N4 Rh 126.7(5) ?
C61 N5 C65 118.9(8) ?
C61 N5 Rh 121.6(6) ?
C65 N5 Rh 119.5(6) ?
N1 C1 C20 126.5(7) ?
N1 C1 C2 108.3(7) ?
C20 C1 C2 125.3(7) ?
C3 C2 C1 107.0(8) ?
C3 C2 H2A 126.5 ?
C1 C2 H2A 126.5 ?
C2 C3 C4 107.6(7) ?
C2 C3 H3 126.2 ?
C4 C3 H3 126.2 ?
N1 C4 C5 125.9(7) ?
N1 C4 C3 109.8(7) ?
C5 C4 C3 124.4(7) ?
C6 C5 C4 123.6(7) ?
C6 C5 C21 118.5(7) ?
C4 C5 C21 117.9(7) ?
N2 C6 C5 127.0(7) ?
N2 C6 C7 109.3(7) ?
C5 C6 C7 123.6(7) ?
C8 C7 C6 106.7(7) ?
C8 C7 H7 126.7 ?
C6 C7 H7 126.7 ?
C7 C8 C9 107.2(7) ?
C7 C8 H8 126.4 ?
C9 C8 H8 126.4 ?
C10 C9 N2 126.9(7) ?
C10 C9 C8 124.8(7) ?
N2 C9 C8 108.3(7) ?
C9 C10 C11 124.7(7) ?
C9 C10 C31 119.0(7) ?
C11 C10 C31 116.3(7) ?
C10 C11 N3 125.0(7) ?
C10 C11 C12 127.0(7) ?
N3 C11 C12 108.0(7) ?
C13 C12 C11 108.2(7) ?
C13 C12 H12 125.9 ?
C11 C12 H12 125.9 ?
C12 C13 C14 106.7(7) ?
C12 C13 H13 126.6 ?
C14 C13 H13 126.6 ?
N3 C14 C15 125.4(7) ?
N3 C14 C13 109.7(7) ?
C15 C14 C13 124.4(7) ?
C16 C15 C14 124.8(7) ?
C16 C15 C41 116.3(7) ?
C14 C15 C41 118.9(7) ?
N4 C16 C15 126.4(7) ?
N4 C16 C17 108.6(7) ?
C15 C16 C17 125.0(7) ?
C18 C17 C16 107.5(7) ?
C18 C17 H17 126.2 ?
C16 C17 H17 126.2 ?
C17 C18 C19 107.6(7) ?
C17 C18 H18 126.2 ?
C19 C18 H18 126.2 ?
N4 C19 C20 125.8(7) ?
N4 C19 C18 108.6(7) ?
C20 C19 C18 125.6(7) ?
C1 C20 C19 124.3(7) ?
C1 C20 C51 118.5(7) ?
C19 C20 C51 116.9(7) ?
C22 C21 C26 119.2(8) ?
C22 C21 C5 122.2(8) ?
C26 C21 C5 118.5(7) ?
C21 C22 C23 119.4(8) ?
C21 C22 H22 120.3 ?
C23 C22 H22 120.3 ?
C24 C23 C22 120.2(8) ?
C24 C23 H23 119.9 ?
C22 C23 H23 119.9 ?
C25 C24 C23 120.1(8) ?
C25 C24 H24 119.9 ?
C23 C24 H24 119.9 ?
C24 C25 C26 120.8(8) ?
C24 C25 H25 119.6 ?
C26 C25 H25 119.6 ?
C25 C26 C21 120.2(8) ?
C25 C26 H26 119.9 ?
C21 C26 H26 119.9 ?
C36 C31 C32 119.0(8) ?
C36 C31 C10 118.2(7) ?
C32 C31 C10 122.8(8) ?
C33 C32 C31 120.2(8) ?
C33 C32 H32 119.9 ?
C31 C32 H32 119.9 ?
C34 C33 C32 120.4(9) ?
C34 C33 H33 119.8 ?
C32 C33 H33 119.8 ?
C35 C34 C33 119.6(9) ?
C35 C34 H34 120.2 ?
C33 C34 H34 120.2 ?
C34 C35 C36 120.5(9) ?
C34 C35 H35 119.7 ?
C36 C35 H35 119.7 ?
C31 C36 C35 120.2(9) ?
C31 C36 H36 119.9 ?
C35 C36 H36 119.9 ?
C46 C41 C42 117.8(7) ?
C46 C41 C15 121.6(7) ?
C42 C41 C15 120.5(7) ?
C41 C42 C43 120.4(8) ?
C41 C42 H42 119.8 ?
C43 C42 H42 119.8 ?
C44 C43 C42 120.6(8) ?
C44 C43 H43 119.7 ?
C42 C43 H43 119.7 ?
C45 C44 C43 119.1(8) ?
C45 C44 H44 120.5 ?
C43 C44 H44 120.5 ?
C44 C45 C46 120.8(9) ?
C44 C45 H45 119.6 ?
C46 C45 H45 119.6 ?
C41 C46 C45 121.3(8) ?
C41 C46 H46 119.3 ?
C45 C46 H46 119.3 ?
C56 C51 C52 118.8(9) ?
C56 C51 C20 120.7(9) ?
C52 C51 C20 120.5(8) ?
C51 C52 C53 120.3(9) ?
C51 C52 H52 119.8 ?
C53 C52 H52 119.8 ?
C54 C53 C52 120.5(10) ?
C54 C53 H53 119.7 ?
C52 C53 H53 119.7 ?
C53 C54 C55 121.2(10) ?
C53 C54 H54 119.4 ?
C55 C54 H54 119.4 ?
C54 C55 C56 119.5(11) ?
C54 C55 H55 120.2 ?
C56 C55 H55 120.2 ?
C51 C56 C55 119.6(10) ?
C51 C56 H56 120.2 ?
C55 C56 H56 120.2 ?
N5 C61 C62 122.7(9) ?
N5 C61 H61 118.7 ?
C62 C61 H61 118.7 ?
C61 C62 C63 119.4(10) ?
C61 C62 H62 120.3 ?
C63 C62 H62 120.3 ?
C64 C63 C62 117.3(9) ?
C64 C63 H63 121.3 ?
C62 C63 H63 121.3 ?
C65 C64 C63 120.0(10) ?
C65 C64 H64 120.0 ?
C63 C64 H64 120.0 ?
N5 C65 C64 121.6(9) ?
N5 C65 H65 119.2 ?
C64 C65 H65 119.2 ?
C72 C71 H71C 109.5 ?
C72 C71 H71B 109.5 ?
H71C C71 H71B 109.5 ?
C72 C71 H71A 109.5 ?
H71C C71 H71A 109.5 ?
H71B C71 H71A 109.5 ?
C77 C72 C73 119.5(15) ?
C77 C72 C71 121.6(14) ?
C73 C72 C71 118.9(14) ?
C74 C73 C72 119.0(15) ?
C74 C73 H73 120.5 ?
C72 C73 H73 120.5 ?
C73 C74 C75 121.0(15) ?
C73 C74 H74 119.5 ?
C75 C74 H74 119.5 ?
C76 C75 C74 120.0(15) ?
C76 C75 H75 120.0 ?
C74 C75 H75 120.0 ?
C75 C76 C77 118.9(15) ?
C75 C76 H76 120.6 ?
C77 C76 H76 120.6 ?
C72 C77 C76 121.5(15) ?
C72 C77 H77 119.2 ?
C76 C77 H77 119.2 ?
C82 C81 H81A 109.5 ?
C82 C81 H81B 109.5 ?
H81A C81 H81B 109.5 ?
C82 C81 H81C 109.5 ?
H81A C81 H81C 109.5 ?
H81B C81 H81C 109.5 ?
C87 C82 C83 121.1(14) ?
C87 C82 C81 119.7(14) ?
C83 C82 C81 119.2(14) ?
C82 C83 C84 118.8(15) ?
C82 C83 H83 120.6 ?
C84 C83 H83 120.6 ?
C85 C84 C83 120.3(15) ?
C85 C84 H84 119.8 ?
C83 C84 H84 119.8 ?
C84 C85 C86 120.5(15) ?
C84 C85 H85 119.8 ?
C86 C85 H85 119.8 ?
C85 C86 C87 119.3(15) ?
C85 C86 H86 120.4 ?
C87 C86 H86 120.4 ?
C82 C87 C86 120.0(15) ?
C82 C87 H87 120.0 ?
C86 C87 H87 120.0 ?

loop_
_geom_bond_atom_site_label_1
_geom_bond_atom_site_label_2
_geom_bond_site_symmetry_2
_geom_bond_distance
_geom_bond_publ_flag
I1 Rh . 2.6335(9) y
Rh N3 . 2.022(6) y
Rh N2 . 2.032(6) y
Rh N4 . 2.032(6) y
Rh N1 . 2.035(6) y
Rh N5 . 2.102(7) y
N1 C4 . 1.371(9) ?
N1 C1 . 1.382(9) ?
N2 C6 . 1.359(9) ?
N2 C9 . 1.373(9) ?
N3 C14 . 1.371(9) ?
N3 C11 . 1.392(9) ?
N4 C16 . 1.375(9) ?
N4 C19 . 1.380(10) ?
N5 C61 . 1.317(10) ?
N5 C65 . 1.339(10) ?
C1 C20 . 1.388(10) ?
C1 C2 . 1.454(11) ?
C2 C3 . 1.361(11) ?
C2 H2A . .9300 ?
C3 C4 . 1.424(11) ?
C3 H3 . .9300 ?
C4 C5 . 1.421(10) ?
C5 C6 . 1.395(10) ?
C5 C21 . 1.485(11) ?
C6 C7 . 1.437(11) ?
C7 C8 . 1.375(11) ?
C7 H7 . .9300 ?
C8 C9 . 1.442(11) ?
C8 H8 . .9300 ?
C9 C10 . 1.365(10) ?
C10 C11 . 1.392(10) ?
C10 C31 . 1.499(11) ?
C11 C12 . 1.438(10) ?
C12 C13 . 1.364(10) ?
C12 H12 . .9300 ?
C13 C14 . 1.434(10) ?
C13 H13 . .9300 ?
C14 C15 . 1.393(10) ?
C15 C16 . 1.392(10) ?
C15 C41 . 1.490(10) ?
C16 C17 . 1.451(10) ?
C17 C18 . 1.347(11) ?
C17 H17 . .9300 ?
C18 C19 . 1.449(11) ?
C18 H18 . .9300 ?
C19 C20 . 1.401(11) ?
C20 C51 . 1.501(11) ?
C21 C22 . 1.385(11) ?
C21 C26 . 1.393(11) ?
C22 C23 . 1.411(11) ?
C22 H22 . .9300 ?
C23 C24 . 1.377(12) ?
C23 H23 . .9300 ?
C24 C25 . 1.355(11) ?
C24 H24 . .9300 ?
C25 C26 . 1.387(11) ?
C25 H25 . .9300 ?
C26 H26 . .9300 ?
C31 C36 . 1.384(11) ?
C31 C32 . 1.394(11) ?
C32 C33 . 1.387(11) ?
C32 H32 . .9300 ?
C33 C34 . 1.378(12) ?
C33 H33 . .9300 ?
C34 C35 . 1.377(12) ?
C34 H34 . .9300 ?
C35 C36 . 1.387(11) ?
C35 H35 . .9300 ?
C36 H36 . .9300 ?
C41 C46 . 1.369(11) ?
C41 C42 . 1.392(11) ?
C42 C43 . 1.397(10) ?
C42 H42 . .9300 ?
C43 C44 . 1.369(11) ?
C43 H43 . .9300 ?
C44 C45 . 1.362(12) ?
C44 H44 . .9300 ?
C45 C46 . 1.390(11) ?
C45 H45 . .9300 ?
C46 H46 . .9300 ?
C51 C56 . 1.377(12) ?
C51 C52 . 1.386(12) ?
C52 C53 . 1.397(12) ?
C52 H52 . .9300 ?
C53 C54 . 1.336(13) ?
C53 H53 . .9300 ?
C54 C55 . 1.357(14) ?
C54 H54 . .9300 ?
C55 C56 . 1.427(13) ?
C55 H55 . .9300 ?
C56 H56 . .9300 ?
C61 C62 . 1.365(12) ?
C61 H61 . .9300 ?
C62 C63 . 1.385(14) ?
C62 H62 . .9300 ?
C63 C64 . 1.384(13) ?
C63 H63 . .9300 ?
C64 C65 . 1.363(12) ?
C64 H64 . .9300 ?
C65 H65 . .9300 ?
C71 C72 . 1.487(19) ?
C71 H71C . .9600 ?
C71 H71B . .9600 ?
C71 H71A . .9600 ?
C72 C77 . 1.318(17) ?
C72 C73 . 1.359(17) ?
C73 C74 . 1.333(18) ?
C73 H73 . .9300 ?
C74 C75 . 1.340(18) ?
C74 H74 . .9300 ?
C75 C76 . 1.333(18) ?
C75 H75 . .9300 ?
C76 C77 . 1.348(18) ?
C76 H76 . .9300 ?
C77 H77 . .9300 ?
C81 C82 . 1.479(18) ?
C81 H81A . .9600 ?
C81 H81B . .9600 ?
C81 H81C . .9600 ?
C82 C87 . 1.330(17) ?
C82 C83 . 1.353(18) ?
C83 C84 . 1.356(18) ?
C83 H83 . .9300 ?
C84 C85 . 1.336(17) ?
C84 H84 . .9300 ?
C85 C86 . 1.355(18) ?
C85 H85 . .9300 ?
C86 C87 . 1.355(18) ?
C86 H86 . .9300 ?
C87 H87 . .9300 ?
